data_4075485
loop_
_publ_author_name
'Mountford, Andrew J.'
'Lancaster, Simon J.'
'Coles, Simon J.'
'Horton, Peter N.'
'Hughes, David L.'
'Hursthouse, Michael B.'
'Light, Mark E.'

_publ_section_title
;
 The Synthesis, Molecular Structures, and Supramolecular Architecture of
 Amine Adducts of Bis(pentafluorophenyl)zinc
;
_journal_issue 16
_journal_name_full Organometallics
_journal_page_first 3837
_journal_paper_doi 10.1021/om060319d
_journal_volume 25
_journal_year 2006
_chemical_formula_sum 'C26 H18 F10 N2 Zn'
_chemical_formula_weight 613.79
_chemical_name_systematic
;
 ?
;
_space_group_IT_number 2
_symmetry_cell_setting triclinic
_symmetry_space_group_name_Hall '-P 1'
_symmetry_space_group_name_H-M 'P -1'
_atom_sites_solution_hydrogens geom
_atom_sites_solution_primary direct
_atom_sites_solution_secondary difmap
_audit_creation_method SHELXL-97
_cell_angle_alpha 95.767(9)
_cell_angle_beta 96.916(8)
_cell_angle_gamma 91.488(11)
_cell_formula_units_Z 2
_cell_length_a 8.9718(10)
_cell_length_b 10.7059(14)
_cell_length_c 12.7667(10)
_cell_measurement_reflns_used 5524
_cell_measurement_temperature 120(2)
_cell_measurement_theta_max 27.48
_cell_measurement_theta_min 2.91
_cell_volume 1210.3(2)
_computing_cell_refinement 'DENZO, COLLECT'
_computing_data_reduction 'DENZO, COLLECT'
_computing_molecular_graphics 'PLATON (Spek, 1990)'
_computing_structure_refinement 'SHELXL-97 (Sheldrick, 1997)'
_computing_structure_solution 'SHELXS-97 (Sheldrick, 1997)'
_diffrn_ambient_temperature 120(2)
_diffrn_detector_area_resol_mean 9.091
_diffrn_measured_fraction_theta_full 0.998
_diffrn_measured_fraction_theta_max 0.998
_diffrn_measurement_device_type 'Bruker-Nonius KappaCCD Area Detector'
_diffrn_measurement_method '\f and \w scans'
_diffrn_radiation_monochromator '10cm confocal mirrors'
_diffrn_radiation_source 'Bruker-Nonius FR591 rotating anode'
_diffrn_radiation_type MoK\a
_diffrn_radiation_wavelength 0.71073
_diffrn_reflns_av_R_equivalents 0.0788
_diffrn_reflns_av_sigmaI/netI 0.0545
_diffrn_reflns_limit_h_max 11
_diffrn_reflns_limit_h_min -11
_diffrn_reflns_limit_k_max 13
_diffrn_reflns_limit_k_min -13
_diffrn_reflns_limit_l_max 16
_diffrn_reflns_limit_l_min -16
_diffrn_reflns_number 26076
_diffrn_reflns_theta_full 27.50
_diffrn_reflns_theta_max 27.50
_diffrn_reflns_theta_min 2.93
_exptl_absorpt_coefficient_mu 1.111
_exptl_absorpt_correction_T_max 0.9465
_exptl_absorpt_correction_T_min 0.6176
_exptl_absorpt_correction_type multi-scan
_exptl_absorpt_process_details 'SADABS V2.10 (Sheldrick, G.M., 2003)'
_exptl_crystal_colour colourless
_exptl_crystal_density_diffrn 1.684
_exptl_crystal_density_method 'not measured'
_exptl_crystal_description plate
_exptl_crystal_F_000 616
_exptl_crystal_size_max 0.48
_exptl_crystal_size_mid 0.38
_exptl_crystal_size_min 0.05
_refine_diff_density_max 6.309
_refine_diff_density_min -1.059
_refine_diff_density_rms 0.226
_refine_ls_extinction_method none
_refine_ls_goodness_of_fit_ref 1.055
_refine_ls_hydrogen_treatment constr
_refine_ls_matrix_type full
_refine_ls_number_parameters 352
_refine_ls_number_reflns 5554
_refine_ls_number_restraints 0
_refine_ls_restrained_S_all 1.055
_refine_ls_R_factor_all 0.1040
_refine_ls_R_factor_gt 0.0966
_refine_ls_shift/su_max 0.001
_refine_ls_shift/su_mean 0.000
_refine_ls_structure_factor_coef Fsqd
_refine_ls_weighting_details 'calc w=1/[\s^2^(Fo^2^)+(0.1792P)^2^+4.7590P] where P=(Fo^2^+2Fc^2^)/3'
_refine_ls_weighting_scheme calc
_refine_ls_wR_factor_gt 0.2525
_refine_ls_wR_factor_ref 0.2608
_reflns_number_gt 4894
_reflns_number_total 5554
_reflns_threshold_expression >2sigma(I)
_cod_data_source_file om060319dsi20060602_044627.cif
_cod_data_source_block comp2
_cod_depositor_comments
;
The following automatic conversions were performed:

'_symmetry_cell_setting' value 'Triclinic' changed to 'triclinic'
according to /home/saulius/struct/CIF-dictionaries/cif_core.dic
dictionary named 'cif_core.dic' version 2.4.1 from 2010-06-29.

Automatic conversion script
Id: cif_fix_values 1715 2011-07-08 13:25:40Z adriana 
;
_cod_original_sg_symbol_H-M P-1
_cod_database_code 4075485

loop_
_symmetry_equiv_pos_as_xyz
'x, y, z'
'-x, -y, -z'

loop_
_atom_site_label
_atom_site_type_symbol
_atom_site_fract_x
_atom_site_fract_y
_atom_site_fract_z
_atom_site_U_iso_or_equiv
_atom_site_adp_type
_atom_site_occupancy
_atom_site_symmetry_multiplicity
_atom_site_calc_flag
_atom_site_refinement_flags
C5 C 0.7860(10) 0.4343(9) 1.0941(9) 0.075(4) Uani 1 1 d .
H5 H 0.8694 0.4698 1.1416 0.090 Uiso 1 1 calc R
C1 C 0.4084(6) 0.2736(6) 0.8841(6) 0.0355(14) Uani 1 1 d .
H1A H 0.3225 0.2669 0.9254 0.043 Uiso 1 1 calc R
H1B H 0.3808 0.3309 0.8293 0.043 Uiso 1 1 calc R
C2 C 0.5417(6) 0.3305(5) 0.9570(4) 0.0228(10) Uani 1 1 d .
C3 C 0.5597(8) 0.3113(6) 1.0624(5) 0.0373(14) Uani 1 1 d .
H3 H 0.4865 0.2616 1.0891 0.045 Uiso 1 1 calc R
C4 C 0.6796(12) 0.3619(9) 1.1292(6) 0.065(3) Uani 1 1 d .
H4 H 0.6894 0.3466 1.2017 0.078 Uiso 1 1 calc R
C6 C 0.7714(8) 0.4558(6) 0.9881(10) 0.062(3) Uani 1 1 d .
H6 H 0.8454 0.5053 0.9621 0.075 Uiso 1 1 calc R
C7 C 0.6470(7) 0.4040(5) 0.9198(6) 0.0349(13) Uani 1 1 d .
H7 H 0.6353 0.4198 0.8474 0.042 Uiso 1 1 calc R
C8 C 0.1119(6) 0.2707(6) 0.6550(6) 0.0367(14) Uani 1 1 d .
H8A H 0.1855 0.2570 0.6035 0.044 Uiso 1 1 calc R
H8B H 0.1608 0.3282 0.7157 0.044 Uiso 1 1 calc R
C9 C -0.0204(6) 0.3345(5) 0.6030(4) 0.0220(10) Uani 1 1 d .
C10 C -0.1141(7) 0.4033(5) 0.6646(5) 0.0316(12) Uani 1 1 d .
H10 H -0.0950 0.4083 0.7397 0.038 Uiso 1 1 calc R
C11 C -0.2338(7) 0.4641(6) 0.6181(6) 0.0423(15) Uani 1 1 d .
H11 H -0.2957 0.5118 0.6611 0.051 Uiso 1 1 calc R
C12 C -0.2634(8) 0.4563(7) 0.5119(7) 0.0471(18) Uani 1 1 d .
H12 H -0.3464 0.4985 0.4804 0.057 Uiso 1 1 calc R
C13 C -0.1761(9) 0.3887(7) 0.4490(5) 0.048(2) Uani 1 1 d .
H13 H -0.1996 0.3833 0.3740 0.058 Uiso 1 1 calc R
C14 C -0.0505(7) 0.3261(5) 0.4936(5) 0.0331(12) Uani 1 1 d .
H14 H 0.0113 0.2797 0.4497 0.040 Uiso 1 1 calc R
C15 C 0.1531(5) -0.0553(4) 0.8589(4) 0.0179(9) Uani 1 1 d .
C16 C 0.0226(6) -0.1285(5) 0.8260(4) 0.0202(9) Uani 1 1 d .
C17 C -0.0492(6) -0.1981(5) 0.8914(4) 0.0228(10) Uani 1 1 d .
C18 C 0.0093(6) -0.1948(5) 0.9959(4) 0.0205(9) Uani 1 1 d .
C19 C 0.1380(5) -0.1234(4) 1.0341(4) 0.0191(9) Uani 1 1 d .
C20 C 0.2058(5) -0.0575(4) 0.9644(4) 0.0179(9) Uani 1 1 d .
C21 C 0.3396(5) -0.0560(4) 0.6293(4) 0.0174(9) Uani 1 1 d .
C22 C 0.2876(5) -0.0606(4) 0.5236(4) 0.0184(9) Uani 1 1 d .
C23 C 0.3515(5) -0.1263(5) 0.4433(4) 0.0204(9) Uani 1 1 d .
C24 C 0.4764(5) -0.1936(5) 0.4693(4) 0.0202(9) Uani 1 1 d .
C25 C 0.5356(5) -0.1931(4) 0.5740(4) 0.0208(9) Uani 1 1 d .
C26 C 0.4661(5) -0.1250(4) 0.6503(4) 0.0178(9) Uani 1 1 d .
N1 N 0.4329(5) 0.1487(4) 0.8311(3) 0.0202(8) Uani 1 1 d .
H1C H 0.4811 0.1031 0.8816 0.024 Uiso 1 1 calc R
H1D H 0.4989 0.1596 0.7827 0.024 Uiso 1 1 calc R
N2 N 0.0773(5) 0.1496(4) 0.6934(3) 0.0209(8) Uani 1 1 d .
H2A H 0.0192 0.1020 0.6387 0.025 Uiso 1 1 calc R
H2B H 0.0176 0.1657 0.7467 0.025 Uiso 1 1 calc R
F1 F -0.0402(4) -0.1321(3) 0.7233(2) 0.0290(7) Uani 1 1 d .
F2 F -0.1746(4) -0.2683(4) 0.8560(3) 0.0372(8) Uani 1 1 d .
F3 F -0.0569(4) -0.2622(3) 1.0622(3) 0.0294(7) Uani 1 1 d .
F4 F 0.1933(3) -0.1206(3) 1.1366(2) 0.0261(7) Uani 1 1 d .
F5 F 0.3337(3) 0.0102(3) 1.0065(2) 0.0267(7) Uani 1 1 d .
F6 F 0.1628(3) 0.0038(3) 0.4919(2) 0.0259(7) Uani 1 1 d .
F7 F 0.2958(3) -0.1254(3) 0.3398(2) 0.0261(7) Uani 1 1 d .
F8 F 0.5388(4) -0.2608(3) 0.3923(3) 0.0296(7) Uani 1 1 d .
F9 F 0.6579(4) -0.2585(3) 0.5982(3) 0.0342(8) Uani 1 1 d .
F10 F 0.5294(4) -0.1253(3) 0.7527(2) 0.0276(7) Uani 1 1 d .
Zn1 Zn 0.24981(6) 0.03574(5) 0.75142(4) 0.0166(2) Uani 1 1 d .

loop_
_atom_site_aniso_label
_atom_site_aniso_U_11
_atom_site_aniso_U_22
_atom_site_aniso_U_33
_atom_site_aniso_U_23
_atom_site_aniso_U_13
_atom_site_aniso_U_12
C5 0.044(5) 0.053(5) 0.106(8) -0.047(5) -0.042(5) 0.024(4)
C1 0.020(3) 0.029(3) 0.052(4) -0.013(3) -0.006(2) 0.005(2)
C2 0.019(2) 0.021(2) 0.027(2) -0.0062(18) -0.0006(19) 0.0030(18)
C3 0.051(4) 0.032(3) 0.030(3) 0.002(2) 0.005(3) 0.013(3)
C4 0.083(7) 0.064(5) 0.036(4) -0.022(4) -0.028(4) 0.043(5)
C6 0.026(3) 0.022(3) 0.133(9) -0.014(4) 0.006(4) -0.005(2)
C7 0.033(3) 0.022(3) 0.051(4) 0.004(2) 0.008(3) 0.004(2)
C8 0.021(3) 0.031(3) 0.059(4) 0.018(3) -0.001(3) -0.001(2)
C9 0.022(2) 0.019(2) 0.026(2) 0.0067(18) 0.0036(19) -0.0021(18)
C10 0.034(3) 0.027(3) 0.033(3) 0.002(2) 0.004(2) 0.000(2)
C11 0.030(3) 0.032(3) 0.067(5) 0.011(3) 0.009(3) 0.009(2)
C12 0.033(3) 0.037(3) 0.071(5) 0.027(3) -0.014(3) 0.000(3)
C13 0.068(5) 0.042(4) 0.028(3) 0.020(3) -0.025(3) -0.027(3)
C14 0.041(3) 0.028(3) 0.031(3) 0.003(2) 0.008(2) -0.011(2)
C15 0.015(2) 0.020(2) 0.018(2) -0.0002(17) 0.0044(17) 0.0021(17)
C16 0.020(2) 0.021(2) 0.019(2) -0.0024(17) 0.0009(18) -0.0004(17)
C17 0.017(2) 0.023(2) 0.027(3) -0.0012(19) 0.0032(19) -0.0047(18)
C18 0.019(2) 0.020(2) 0.024(2) 0.0044(18) 0.0105(18) -0.0013(17)
C19 0.019(2) 0.022(2) 0.018(2) 0.0018(17) 0.0057(17) 0.0040(18)
C20 0.014(2) 0.018(2) 0.021(2) -0.0008(17) 0.0016(17) -0.0009(16)
C21 0.016(2) 0.018(2) 0.018(2) 0.0033(16) 0.0047(17) -0.0012(16)
C22 0.014(2) 0.020(2) 0.021(2) 0.0029(17) 0.0019(17) 0.0023(17)
C23 0.020(2) 0.023(2) 0.018(2) 0.0020(17) 0.0040(18) -0.0062(18)
C24 0.018(2) 0.021(2) 0.021(2) -0.0030(18) 0.0089(18) 0.0001(17)
C25 0.018(2) 0.018(2) 0.026(2) 0.0029(18) 0.0020(18) 0.0037(17)
C26 0.019(2) 0.019(2) 0.016(2) 0.0051(16) 0.0016(17) 0.0016(17)
N1 0.0197(19) 0.0208(19) 0.0198(19) -0.0008(15) 0.0042(15) -0.0020(15)
N2 0.0196(19) 0.022(2) 0.0205(19) 0.0004(15) 0.0032(15) 0.0025(15)
F1 0.0262(16) 0.0400(18) 0.0185(14) 0.0017(12) -0.0030(12) -0.0070(13)
F2 0.0279(17) 0.048(2) 0.0339(18) 0.0028(15) 0.0006(14) -0.0198(15)
F3 0.0310(17) 0.0306(16) 0.0297(16) 0.0073(13) 0.0149(13) -0.0075(13)
F4 0.0249(15) 0.0368(17) 0.0175(14) 0.0065(12) 0.0035(11) 0.0022(13)
F5 0.0208(15) 0.0375(17) 0.0202(14) 0.0052(12) -0.0030(11) -0.0101(12)
F6 0.0228(15) 0.0370(17) 0.0172(13) 0.0004(12) -0.0006(11) 0.0121(13)
F7 0.0234(15) 0.0390(17) 0.0158(14) 0.0017(12) 0.0031(11) -0.0004(13)
F8 0.0296(17) 0.0336(17) 0.0268(16) -0.0054(13) 0.0142(13) 0.0036(13)
F9 0.0290(17) 0.0387(19) 0.0371(18) 0.0056(14) 0.0083(14) 0.0181(14)
F10 0.0291(16) 0.0355(17) 0.0180(14) 0.0053(12) -0.0019(12) 0.0084(13)
Zn1 0.0166(3) 0.0185(3) 0.0149(3) 0.0010(2) 0.0026(2) 0.0008(2)

loop_
_atom_type_symbol
_atom_type_description
_atom_type_scat_dispersion_real
_atom_type_scat_dispersion_imag
_atom_type_scat_source
C C 0.0033 0.0016 'International Tables Vol C Tables 4.2.6.8 and 6.1.1.4'
H H 0.0000 0.0000 'International Tables Vol C Tables 4.2.6.8 and 6.1.1.4'
N N 0.0061 0.0033 'International Tables Vol C Tables 4.2.6.8 and 6.1.1.4'
F F 0.0171 0.0103 'International Tables Vol C Tables 4.2.6.8 and 6.1.1.4'
Zn Zn 0.2839 1.4301 'International Tables Vol C Tables 4.2.6.8 and 6.1.1.4'

loop_
_geom_angle_atom_site_label_1
_geom_angle_atom_site_label_2
_geom_angle_atom_site_label_3
_geom_angle
C4 C5 C6 119.3(7)
C4 C5 H5 120.4
C6 C5 H5 120.4
N1 C1 C2 114.2(4)
N1 C1 H1A 108.7
C2 C1 H1A 108.7
N1 C1 H1B 108.7
C2 C1 H1B 108.7
H1A C1 H1B 107.6
C7 C2 C3 118.7(6)
C7 C2 C1 120.6(6)
C3 C2 C1 120.7(6)
C4 C3 C2 121.4(8)
C4 C3 H3 119.3
C2 C3 H3 119.3
C3 C4 C5 121.0(8)
C3 C4 H4 119.5
C5 C4 H4 119.5
C5 C6 C7 119.5(8)
C5 C6 H6 120.3
C7 C6 H6 120.3
C2 C7 C6 120.2(7)
C2 C7 H7 119.9
C6 C7 H7 119.9
N2 C8 C9 115.5(5)
N2 C8 H8A 108.4
C9 C8 H8A 108.4
N2 C8 H8B 108.4
C9 C8 H8B 108.4
H8A C8 H8B 107.5
C14 C9 C10 119.1(5)
C14 C9 C8 120.5(5)
C10 C9 C8 120.3(5)
C11 C10 C9 120.9(6)
C11 C10 H10 119.5
C9 C10 H10 119.5
C12 C11 C10 120.1(6)
C12 C11 H11 119.9
C10 C11 H11 119.9
C11 C12 C13 120.8(6)
C11 C12 H12 119.6
C13 C12 H12 119.6
C12 C13 C14 120.9(6)
C12 C13 H13 119.6
C14 C13 H13 119.6
C9 C14 C13 118.1(6)
C9 C14 H14 120.9
C13 C14 H14 120.9
C20 C15 C16 113.9(4)
C20 C15 Zn1 126.8(4)
C16 C15 Zn1 119.3(4)
F1 C16 C17 117.2(4)
F1 C16 C15 118.8(4)
C17 C16 C15 124.1(5)
F2 C17 C18 119.2(5)
F2 C17 C16 122.0(5)
C18 C17 C16 118.7(4)
F3 C18 C17 120.5(4)
F3 C18 C19 119.1(4)
C17 C18 C19 120.3(4)
F4 C19 C20 122.3(4)
F4 C19 C18 119.6(4)
C20 C19 C18 118.2(4)
F5 C20 C15 119.6(4)
F5 C20 C19 115.5(4)
C15 C20 C19 124.9(4)
C22 C21 C26 113.7(4)
C22 C21 Zn1 127.1(4)
C26 C21 Zn1 119.2(3)
C21 C22 F6 119.6(4)
C21 C22 C23 124.9(4)
F6 C22 C23 115.4(4)
F7 C23 C24 119.3(4)
F7 C23 C22 122.1(4)
C24 C23 C22 118.6(4)
F8 C24 C23 119.7(4)
F8 C24 C25 120.5(4)
C23 C24 C25 119.8(4)
F9 C25 C26 122.3(4)
F9 C25 C24 119.1(4)
C26 C25 C24 118.5(4)
F10 C26 C25 116.7(4)
F10 C26 C21 118.9(4)
C25 C26 C21 124.4(4)
C1 N1 Zn1 120.4(3)
C1 N1 H1C 107.2
Zn1 N1 H1C 107.2
C1 N1 H1D 107.2
Zn1 N1 H1D 107.2
H1C N1 H1D 106.9
C8 N2 Zn1 121.1(3)
C8 N2 H2A 107.1
Zn1 N2 H2A 107.1
C8 N2 H2B 107.1
Zn1 N2 H2B 107.1
H2A N2 H2B 106.8
C21 Zn1 C15 122.48(19)
C21 Zn1 N2 110.02(17)
C15 Zn1 N2 102.66(18)
C21 Zn1 N1 102.68(17)
C15 Zn1 N1 108.75(18)
N2 Zn1 N1 110.09(17)

loop_
_geom_bond_atom_site_label_1
_geom_bond_atom_site_label_2
_geom_bond_distance
C5 C4 1.359(17)
C5 C6 1.386(16)
C5 H5 0.9500
C1 N1 1.472(7)
C1 C2 1.498(7)
C1 H1A 0.9900
C1 H1B 0.9900
C2 C7 1.372(8)
C2 C3 1.373(8)
C3 C4 1.354(11)
C3 H3 0.9500
C4 H4 0.9500
C6 C7 1.396(11)
C6 H6 0.9500
C7 H7 0.9500
C8 N2 1.470(7)
C8 C9 1.503(7)
C8 H8A 0.9900
C8 H8B 0.9900
C9 C14 1.383(8)
C9 C10 1.394(8)
C10 C11 1.375(9)
C10 H10 0.9500
C11 C12 1.344(11)
C11 H11 0.9500
C12 C13 1.359(12)
C12 H12 0.9500
C13 C14 1.415(10)
C13 H13 0.9500
C14 H14 0.9500
C15 C20 1.375(7)
C15 C16 1.389(7)
C15 Zn1 2.025(5)
C16 F1 1.361(6)
C16 C17 1.377(7)
C17 F2 1.341(6)
C17 C18 1.370(7)
C18 F3 1.346(5)
C18 C19 1.378(7)
C19 F4 1.339(6)
C19 C20 1.376(7)
C20 F5 1.365(5)
C21 C22 1.369(7)
C21 C26 1.384(6)
C21 Zn1 2.020(5)
C22 F6 1.371(5)
C22 C23 1.375(7)
C23 F7 1.356(6)
C23 C24 1.374(7)
C24 F8 1.344(5)
C24 C25 1.377(7)
C25 F9 1.338(6)
C25 C26 1.377(7)
C26 F10 1.361(5)
N1 Zn1 2.108(4)
N1 H1C 0.9200
N1 H1D 0.9200
N2 Zn1 2.106(4)
N2 H2A 0.9200
N2 H2B 0.9200
